data_7214661
loop_
_publ_author_name
'Earl, Lyndsey D.'
'Patrick, Brian O.'
'Wolf, Michael O.'

_publ_section_title
;
 Synthesis, structure, and luminescent properties of
 oligothiophene-containing metal--organic frameworks
;
_journal_issue 18
_journal_name_full CrystEngComm
_journal_page_first 5801
_journal_paper_doi 10.1039/c2ce25529d
_journal_volume 14
_journal_year 2012
_chemical_formula_sum 'C16 H9 N O4 S2 Zn'
_chemical_formula_weight 408.73
_chemical_name_systematic
;
?
;
_space_group_IT_number 15
_symmetry_cell_setting monoclinic
_symmetry_space_group_name_Hall '-C 2yc'
_symmetry_space_group_name_H-M 'C 1 2/c 1'
_atom_sites_solution_hydrogens geom
_atom_sites_solution_primary direct
_atom_sites_solution_secondary difmap
_audit_creation_method SHELXL-97
_cell_angle_alpha 90.00
_cell_angle_beta 96.535(2)
_cell_angle_gamma 90.00
_cell_formula_units_Z 8
_cell_length_a 17.1764(8)
_cell_length_b 22.0141(12)
_cell_length_c 9.9312(5)
_cell_measurement_reflns_used 4193
_cell_measurement_temperature 100(2)
_cell_measurement_theta_max 27.31
_cell_measurement_theta_min 2.45
_cell_volume 3730.8(3)
_computing_structure_refinement 'SHELXL-97 (Sheldrick, 2008)'
_diffrn_ambient_temperature 100(2)
_diffrn_measured_fraction_theta_full 0.996
_diffrn_measured_fraction_theta_max 0.996
_diffrn_measurement_device_type 'Bruker X8 APEX II'
_diffrn_measurement_method 'area detector'
_diffrn_radiation_monochromator graphite
_diffrn_radiation_source 'fine-focus sealed tube'
_diffrn_radiation_type MoK\a
_diffrn_radiation_wavelength 0.71073
_diffrn_reflns_av_R_equivalents 0.0438
_diffrn_reflns_av_sigmaI/netI 0.0669
_diffrn_reflns_limit_h_max 17
_diffrn_reflns_limit_h_min -24
_diffrn_reflns_limit_k_max 29
_diffrn_reflns_limit_k_min -30
_diffrn_reflns_limit_l_max 13
_diffrn_reflns_limit_l_min -13
_diffrn_reflns_number 20371
_diffrn_reflns_theta_full 30.00
_diffrn_reflns_theta_max 30.00
_diffrn_reflns_theta_min 1.85
_exptl_absorpt_coefficient_mu 1.557
_exptl_absorpt_correction_T_max 0.8967
_exptl_absorpt_correction_T_min 0.8218
_exptl_absorpt_correction_type multi-scan
_exptl_crystal_colour yellow
_exptl_crystal_density_diffrn 1.455
_exptl_crystal_density_method 'not measured'
_exptl_crystal_description rod
_exptl_crystal_F_000 1648
_exptl_crystal_size_max 0.25
_exptl_crystal_size_mid 0.10
_exptl_crystal_size_min 0.07
_platon_squeeze_details
;
;
_refine_diff_density_max 0.990
_refine_diff_density_min -0.452
_refine_diff_density_rms 0.095
_refine_ls_extinction_method none
_refine_ls_goodness_of_fit_ref 0.962
_refine_ls_hydrogen_treatment constr
_refine_ls_matrix_type full
_refine_ls_number_parameters 217
_refine_ls_number_reflns 5427
_refine_ls_number_restraints 0
_refine_ls_restrained_S_all 0.962
_refine_ls_R_factor_all 0.0772
_refine_ls_R_factor_gt 0.0420
_refine_ls_shift/su_max 0.002
_refine_ls_shift/su_mean 0.000
_refine_ls_structure_factor_coef Fsqd
_refine_ls_weighting_details 'calc w=1/[\s^2^(Fo^2^)+(0.0570P)^2^+0.0000P] where P=(Fo^2^+2Fc^2^)/3'
_refine_ls_weighting_scheme calc
_refine_ls_wR_factor_gt 0.1010
_refine_ls_wR_factor_ref 0.1102
_reflns_number_gt 3474
_reflns_number_total 5427
_reflns_threshold_expression >2\s(I)
_cod_data_source_file c2ce25529d.txt
_cod_data_source_block 3
_cod_original_sg_symbol_H-M 'C 2/c'
_cod_database_code 7214661

loop_
_symmetry_equiv_pos_as_xyz
'x, y, z'
'-x, y, -z+1/2'
'x+1/2, y+1/2, z'
'-x+1/2, y+1/2, -z+1/2'
'-x, -y, -z'
'x, -y, z-1/2'
'-x+1/2, -y+1/2, -z'
'x+1/2, -y+1/2, z-1/2'

loop_
_atom_site_label
_atom_site_type_symbol
_atom_site_fract_x
_atom_site_fract_y
_atom_site_fract_z
_atom_site_U_iso_or_equiv
_atom_site_adp_type
_atom_site_occupancy
_atom_site_symmetry_multiplicity
_atom_site_calc_flag
_atom_site_refinement_flags
C1 C 0.08163(14) 0.36112(12) 0.1794(3) 0.0201(6) Uani 1 1 d .
C2 C 0.12023(15) 0.42016(12) 0.1719(3) 0.0213(6) Uani 1 1 d .
C3 C 0.10091(16) 0.46779(13) 0.0864(3) 0.0270(6) Uani 1 1 d .
H3 H 0.0618 0.4660 0.0136 0.032 Uiso 1 1 calc R
C4 C 0.14678(16) 0.52015(13) 0.1205(3) 0.0283(7) Uani 1 1 d .
H4 H 0.1408 0.5565 0.0728 0.034 Uiso 1 1 calc R
C5 C 0.20107(16) 0.51161(12) 0.2317(3) 0.0254(6) Uani 1 1 d .
C6 C 0.25870(16) 0.55448(13) 0.2948(3) 0.0268(6) Uani 1 1 d .
C7 C 0.28721(18) 0.56132(13) 0.4277(3) 0.0324(7) Uani 1 1 d .
H7 H 0.2722 0.5369 0.4966 0.039 Uiso 1 1 calc R
C8 C 0.34136(17) 0.60881(13) 0.4503(3) 0.0302(7) Uani 1 1 d .
H8 H 0.3656 0.6195 0.5355 0.036 Uiso 1 1 calc R
C9 C 0.35468(15) 0.63771(12) 0.3330(3) 0.0250(6) Uani 1 1 d .
C10 C 0.40730(15) 0.68912(12) 0.3100(3) 0.0216(6) Uani 1 1 d .
C11 C 0.6575(3) 0.73274(17) 0.6103(4) 0.0682(14) Uani 1 1 d .
H11 H 0.6700 0.7056 0.5442 0.082 Uiso 1 1 calc R
C12 C 0.58695(17) 0.81203(16) 0.6730(3) 0.0377(8) Uani 1 1 d .
H12 H 0.5489 0.8415 0.6507 0.045 Uiso 1 1 calc R
C13 C 0.7003(3) 0.72978(16) 0.7391(4) 0.0679(14) Uani 1 1 d .
H13 H 0.7403 0.7015 0.7570 0.081 Uiso 1 1 calc R
C14 C 0.62576(18) 0.81267(16) 0.8023(3) 0.0413(8) Uani 1 1 d .
H14 H 0.6141 0.8419 0.8644 0.050 Uiso 1 1 calc R
C15 C 0.68260(17) 0.76891(13) 0.8382(3) 0.0300(7) Uani 1 1 d .
C16 C 0.72234(17) 0.76884(14) 0.9778(3) 0.0319(7) Uani 1 1 d .
H16 H 0.7069 0.7976 1.0380 0.038 Uiso 1 1 calc R
N N 0.60032(13) 0.77212(10) 0.5782(2) 0.0229(5) Uani 1 1 d .
O1 O 0.44288(10) 0.71512(8) 0.41222(19) 0.0224(4) Uani 1 1 d .
O2 O 0.41152(10) 0.70192(8) 0.18759(19) 0.0243(4) Uani 1 1 d .
O3 O 0.10159(10) 0.32863(8) 0.28218(19) 0.0258(4) Uani 1 1 d .
O4 O 0.03017(10) 0.34734(8) 0.08247(19) 0.0239(4) Uani 1 1 d .
S1 S 0.19580(4) 0.43900(3) 0.29507(7) 0.02675(17) Uani 1 1 d .
S2 S 0.29978(4) 0.60642(3) 0.19408(7) 0.02579(17) Uani 1 1 d .
Zn1 Zn 0.535476(16) 0.771982(13) 0.39496(3) 0.01656(10) Uani 1 1 d .

loop_
_atom_site_aniso_label
_atom_site_aniso_U_11
_atom_site_aniso_U_22
_atom_site_aniso_U_33
_atom_site_aniso_U_23
_atom_site_aniso_U_13
_atom_site_aniso_U_12
C1 0.0206(13) 0.0192(14) 0.0208(14) -0.0024(11) 0.0038(11) -0.0017(11)
C2 0.0213(13) 0.0229(15) 0.0197(14) -0.0052(11) 0.0020(11) -0.0046(11)
C3 0.0251(14) 0.0255(16) 0.0295(16) 0.0001(13) -0.0011(12) -0.0043(12)
C4 0.0364(16) 0.0194(15) 0.0287(17) 0.0035(12) 0.0024(13) -0.0018(13)
C5 0.0279(14) 0.0234(15) 0.0254(15) -0.0040(12) 0.0045(12) -0.0085(12)
C6 0.0302(15) 0.0236(15) 0.0271(16) -0.0011(12) 0.0057(12) -0.0089(12)
C7 0.0443(18) 0.0293(17) 0.0237(16) 0.0014(13) 0.0042(13) -0.0140(14)
C8 0.0377(16) 0.0282(17) 0.0243(16) 0.0005(12) 0.0018(13) -0.0084(13)
C9 0.0259(14) 0.0222(15) 0.0265(16) -0.0032(12) 0.0018(11) -0.0031(12)
C10 0.0232(13) 0.0173(13) 0.0240(15) -0.0016(12) 0.0008(11) -0.0015(11)
C11 0.093(3) 0.058(3) 0.043(2) -0.0309(19) -0.039(2) 0.049(2)
C12 0.0321(16) 0.054(2) 0.0243(17) -0.0076(15) -0.0062(13) 0.0173(15)
C13 0.092(3) 0.051(2) 0.048(2) -0.0125(19) -0.044(2) 0.044(2)
C14 0.0363(17) 0.061(2) 0.0249(17) -0.0104(16) -0.0049(14) 0.0123(16)
C15 0.0325(15) 0.0331(17) 0.0218(15) 0.0059(13) -0.0072(12) -0.0078(13)
C16 0.0307(15) 0.0391(19) 0.0246(16) -0.0005(13) -0.0027(12) -0.0040(13)
N 0.0236(11) 0.0244(13) 0.0190(12) 0.0016(10) -0.0045(9) 0.0005(10)
O1 0.0248(10) 0.0198(10) 0.0220(10) 0.0002(8) 0.0001(8) -0.0059(8)
O2 0.0276(10) 0.0230(10) 0.0213(11) 0.0008(8) -0.0011(8) -0.0065(8)
O3 0.0286(10) 0.0241(11) 0.0236(11) 0.0033(8) -0.0009(8) -0.0058(8)
O4 0.0237(9) 0.0212(10) 0.0254(11) -0.0018(8) -0.0035(8) -0.0042(8)
S1 0.0332(4) 0.0244(4) 0.0212(4) 0.0001(3) -0.0029(3) -0.0107(3)
S2 0.0294(4) 0.0247(4) 0.0232(4) -0.0027(3) 0.0028(3) -0.0095(3)
Zn1 0.01792(15) 0.01666(17) 0.01381(16) 0.00042(12) -0.00381(11) 0.00076(12)

loop_
_atom_type_symbol
_atom_type_description
_atom_type_scat_dispersion_real
_atom_type_scat_dispersion_imag
_atom_type_scat_source
C C 0.0033 0.0016 'International Tables Vol C Tables 4.2.6.8 and 6.1.1.4'
H H 0.0000 0.0000 'International Tables Vol C Tables 4.2.6.8 and 6.1.1.4'
N N 0.0061 0.0033 'International Tables Vol C Tables 4.2.6.8 and 6.1.1.4'
O O 0.0106 0.0060 'International Tables Vol C Tables 4.2.6.8 and 6.1.1.4'
S S 0.1246 0.1234 'International Tables Vol C Tables 4.2.6.8 and 6.1.1.4'
Zn Zn 0.2839 1.4301 'International Tables Vol C Tables 4.2.6.8 and 6.1.1.4'

loop_
_geom_angle_atom_site_label_1
_geom_angle_atom_site_label_2
_geom_angle_atom_site_label_3
_geom_angle
_geom_angle_site_symmetry_1
_geom_angle_site_symmetry_3
O3 C1 O4 125.5(2) . .
O3 C1 C2 117.5(2) . .
O4 C1 C2 117.0(2) . .
C3 C2 C1 129.3(2) . .
C3 C2 S1 111.4(2) . .
C1 C2 S1 119.0(2) . .
C2 C3 C4 112.8(2) . .
C2 C3 H3 123.6 . .
C4 C3 H3 123.6 . .
C5 C4 C3 112.9(3) . .
C5 C4 H4 123.5 . .
C3 C4 H4 123.5 . .
C4 C5 C6 128.5(3) . .
C4 C5 S1 111.2(2) . .
C6 C5 S1 120.3(2) . .
C7 C6 C5 129.8(3) . .
C7 C6 S2 111.3(2) . .
C5 C6 S2 118.9(2) . .
C6 C7 C8 113.4(3) . .
C6 C7 H7 123.3 . .
C8 C7 H7 123.3 . .
C9 C8 C7 112.5(3) . .
C9 C8 H8 123.7 . .
C7 C8 H8 123.7 . .
C8 C9 C10 130.5(3) . .
C8 C9 S2 111.5(2) . .
C10 C9 S2 118.0(2) . .
O2 C10 O1 126.9(2) . .
O2 C10 C9 115.0(2) . .
O1 C10 C9 118.1(2) . .
N C11 C13 123.3(3) . .
N C11 H11 118.4 . .
C13 C11 H11 118.4 . .
N C12 C14 124.3(3) . .
N C12 H12 117.8 . .
C14 C12 H12 117.8 . .
C15 C13 C11 119.4(3) . .
C15 C13 H13 120.3 . .
C11 C13 H13 120.3 . .
C12 C14 C15 118.9(3) . .
C12 C14 H14 120.5 . .
C15 C14 H14 120.5 . .
C13 C15 C14 117.3(3) . .
C13 C15 C16 124.0(3) . .
C14 C15 C16 118.6(3) . .
C16 C16 C15 124.2(4) 7_667 .
C16 C16 H16 117.9 7_667 .
C15 C16 H16 117.9 . .
C11 N C12 116.6(3) . .
C11 N Zn1 122.3(2) . .
C12 N Zn1 121.17(19) . .
C10 O1 Zn1 121.34(17) . .
C10 O2 Zn1 130.07(17) . 2_655
C1 O3 Zn1 131.02(17) . 3_445
C1 O4 Zn1 117.35(17) . 4_545
C5 S1 C2 91.73(13) . .
C6 S2 C9 91.35(14) . .
O2 Zn1 N 98.01(8) 2_655 .
O2 Zn1 O4 162.34(8) 2_655 4
N Zn1 O4 98.92(8) . 4
O2 Zn1 O1 87.55(8) 2_655 .
N Zn1 O1 106.21(8) . .
O4 Zn1 O1 92.51(7) 4 .
O2 Zn1 O3 86.59(8) 2_655 3
N Zn1 O3 101.75(8) . 3
O4 Zn1 O3 85.09(7) 4 3
O1 Zn1 O3 151.96(7) . 3
O2 Zn1 Zn1 76.23(5) 2_655 2_655
N Zn1 Zn1 170.67(7) . 2_655
O4 Zn1 Zn1 86.32(5) 4 2_655
O1 Zn1 Zn1 81.11(5) . 2_655
O3 Zn1 Zn1 70.86(5) 3 2_655

loop_
_geom_bond_atom_site_label_1
_geom_bond_atom_site_label_2
_geom_bond_distance
_geom_bond_site_symmetry_2
C1 O3 1.262(3) .
C1 O4 1.267(3) .
C1 C2 1.465(4) .
C2 C3 1.366(4) .
C2 S1 1.730(3) .
C3 C4 1.415(4) .
C3 H3 0.9300 .
C4 C5 1.374(4) .
C4 H4 0.9300 .
C5 C6 1.457(4) .
C5 S1 1.724(3) .
C6 C7 1.363(4) .
C6 S2 1.722(3) .
C7 C8 1.400(4) .
C7 H7 0.9300 .
C8 C9 1.369(4) .
C8 H8 0.9300 .
C9 C10 1.482(4) .
C9 S2 1.724(3) .
C10 O2 1.258(3) .
C10 O1 1.261(3) .
C11 N 1.322(4) .
C11 C13 1.402(5) .
C11 H11 0.9300 .
C12 N 1.327(4) .
C12 C14 1.377(4) .
C12 H12 0.9300 .
C13 C15 1.368(5) .
C13 H13 0.9300 .
C14 C15 1.389(4) .
C14 H14 0.9300 .
C15 C16 1.474(4) .
C16 C16 1.300(6) 7_667
C16 H16 0.9300 .
N Zn1 2.023(2) .
O1 Zn1 2.0464(17) .
O2 Zn1 2.0124(18) 2_655
O3 Zn1 2.0948(18) 3_445
O4 Zn1 2.0325(18) 4_545
Zn1 O2 2.0124(18) 2_655
Zn1 O4 2.0325(18) 4
Zn1 O3 2.0948(18) 3
Zn1 Zn1 2.9961(6) 2_655

loop_
_geom_torsion_atom_site_label_1
_geom_torsion_atom_site_label_2
_geom_torsion_atom_site_label_3
_geom_torsion_atom_site_label_4
_geom_torsion
_geom_torsion_site_symmetry_4
O3 C1 C2 C3 -167.5(3) .
O4 C1 C2 C3 11.7(4) .
O3 C1 C2 S1 5.4(3) .
O4 C1 C2 S1 -175.41(18) .
C1 C2 C3 C4 172.9(3) .
S1 C2 C3 C4 -0.4(3) .
C2 C3 C4 C5 0.4(4) .
C3 C4 C5 C6 179.1(3) .
C3 C4 C5 S1 -0.1(3) .
C4 C5 C6 C7 146.3(3) .
S1 C5 C6 C7 -34.6(4) .
C4 C5 C6 S2 -33.2(4) .
S1 C5 C6 S2 145.87(18) .
C5 C6 C7 C8 -178.7(3) .
S2 C6 C7 C8 0.9(4) .
C6 C7 C8 C9 -0.8(4) .
C7 C8 C9 C10 -179.3(3) .
C7 C8 C9 S2 0.3(3) .
C8 C9 C10 O2 173.9(3) .
S2 C9 C10 O2 -5.6(3) .
C8 C9 C10 O1 -5.9(4) .
S2 C9 C10 O1 174.59(19) .
N C11 C13 C15 0.4(7) .
N C12 C14 C15 -0.3(5) .
C11 C13 C15 C14 -4.2(6) .
C11 C13 C15 C16 178.4(4) .
C12 C14 C15 C13 4.2(5) .
C12 C14 C15 C16 -178.3(3) .
C13 C15 C16 C16 -0.9(6) 7_667
C14 C15 C16 C16 -178.3(4) 7_667
C13 C11 N C12 3.4(6) .
C13 C11 N Zn1 -176.3(4) .
C14 C12 N C11 -3.4(5) .
C14 C12 N Zn1 176.2(3) .
O2 C10 O1 Zn1 -14.6(4) .
C9 C10 O1 Zn1 165.18(17) .
O1 C10 O2 Zn1 -7.5(4) 2_655
C9 C10 O2 Zn1 172.68(17) 2_655
O4 C1 O3 Zn1 -36.9(4) 3_445
C2 C1 O3 Zn1 142.16(19) 3_445
O3 C1 O4 Zn1 8.3(3) 4_545
C2 C1 O4 Zn1 -170.80(17) 4_545
C4 C5 S1 C2 -0.1(2) .
C6 C5 S1 C2 -179.4(2) .
C3 C2 S1 C5 0.3(2) .
C1 C2 S1 C5 -173.8(2) .
C7 C6 S2 C9 -0.6(2) .
C5 C6 S2 C9 179.0(2) .
C8 C9 S2 C6 0.2(2) .
C10 C9 S2 C6 179.8(2) .
C11 N Zn1 O2 -0.3(3) 2_655
C12 N Zn1 O2 -179.9(2) 2_655
C11 N Zn1 O4 -175.2(3) 4
C12 N Zn1 O4 5.1(2) 4
C11 N Zn1 O1 89.5(3) .
C12 N Zn1 O1 -90.2(2) .
C11 N Zn1 O3 -88.4(3) 3
C12 N Zn1 O3 91.9(2) 3
C11 N Zn1 Zn1 -51.5(6) 2_655
C12 N Zn1 Zn1 128.8(4) 2_655
C10 O1 Zn1 O2 -57.9(2) 2_655
C10 O1 Zn1 N -155.54(19) .
C10 O1 Zn1 O4 104.4(2) 4
C10 O1 Zn1 O3 20.2(3) 3
C10 O1 Zn1 Zn1 18.53(19) 2_655

loop_
_platon_squeeze_void_nr
_platon_squeeze_void_average_x
_platon_squeeze_void_average_y
_platon_squeeze_void_average_z
_platon_squeeze_void_volume
_platon_squeeze_void_count_electrons
_platon_squeeze_void_content
1 0.000 0.000 -0.018 357 63 ' '
2 0.500 0.500 -0.002 357 63 ' '
3 0.000 0.551 0.250 13 2 ' '
4 0.500 0.051 0.250 13 2 ' '
5 0.000 0.449 0.750 13 2 ' '
6 0.500 0.949 0.750 13 2 ' '
